data_2210384
loop_
_publ_author_name
'Odaba\,so\(glu, Mustafa'
'B\"uy\"ukg\"ung\"or, Orhan'

_publ_section_title
;
 3-[2-(Trifluoromethyl)anilino]isobenzofuran-1(3<i>H</i>)-one
;
_journal_coeditor_code SJ2103
_journal_issue 9
_journal_name_full 'Acta Crystallographica Section E'
_journal_page_first o4148
_journal_page_last o4150
_journal_paper_doi 10.1107/S1600536806032582
_journal_volume 62
_journal_year 2006
_chemical_formula_iupac 'C15 H10 F3 N O2'
_chemical_formula_moiety 'C15 H10 F3 N O2'
_chemical_formula_sum 'C15 H10 F3 N O2'
_chemical_formula_weight 293.24
_chemical_name_common 3-[2-(trifluoromethyl)anilino]phthalide
_chemical_name_systematic
;
3-[2-(trifluoromethyl)anilino]isobenzofuran-1(3H)-one
;
_space_group_IT_number 14
_symmetry_cell_setting monoclinic
_symmetry_space_group_name_Hall '-P 2ybc'
_symmetry_space_group_name_H-M 'P 1 21/c 1'
_atom_sites_solution_hydrogens geom
_atom_sites_solution_primary direct
_atom_sites_solution_secondary difmap
_audit_creation_method SHELXL-97
_cell_angle_alpha 90.00
_cell_angle_beta 105.072(7)
_cell_angle_gamma 90.00
_cell_formula_units_Z 4
_cell_length_a 9.6389(9)
_cell_length_b 7.7222(5)
_cell_length_c 17.3829(15)
_cell_measurement_reflns_used 16157
_cell_measurement_temperature 296
_cell_measurement_theta_max 27.95
_cell_measurement_theta_min 2.19
_cell_volume 1249.36(18)
_computing_cell_refinement X-AREA
_computing_data_collection 'X-AREA (Stoe & Cie, 2002)'
_computing_data_reduction 'X-RED32 (Stoe & Cie, 2002)'
_computing_molecular_graphics 'ORTEP-3 for Windows (Farrugia, 1997)'
_computing_publication_material 'WinGX (Farrugia, 1999)'
_computing_structure_refinement 'SHELXL97 (Sheldrick, 1997)'
_computing_structure_solution 'SHELXS97 (Sheldrick, 1990)'
_diffrn_ambient_temperature 296
_diffrn_detector_area_resol_mean 6.67
_diffrn_measured_fraction_theta_full 1.000
_diffrn_measured_fraction_theta_max 1.000
_diffrn_measurement_device '2-circle goniometer'
_diffrn_measurement_device_type 'Stoe IPDS-2'
_diffrn_measurement_method \w
_diffrn_radiation_monochromator 'plane graphite'
_diffrn_radiation_type MoK\a
_diffrn_radiation_wavelength 0.71073
_diffrn_reflns_av_R_equivalents 0.0810
_diffrn_reflns_av_sigmaI/netI 0.0425
_diffrn_reflns_limit_h_max 11
_diffrn_reflns_limit_h_min -11
_diffrn_reflns_limit_k_max 9
_diffrn_reflns_limit_k_min -9
_diffrn_reflns_limit_l_max 21
_diffrn_reflns_limit_l_min -21
_diffrn_reflns_number 16157
_diffrn_reflns_theta_full 26.00
_diffrn_reflns_theta_max 26.00
_diffrn_reflns_theta_min 2.19
_diffrn_standards_decay_% <2
_diffrn_standards_number 0
_exptl_absorpt_coefficient_mu 0.134
_exptl_absorpt_correction_T_max 0.9638
_exptl_absorpt_correction_T_min 0.7459
_exptl_absorpt_correction_type integration
_exptl_absorpt_process_details '(X-RED; Stoe & Cie, 2002)'
_exptl_crystal_colour colorless
_exptl_crystal_density_diffrn 1.559
_exptl_crystal_density_method 'not measured'
_exptl_crystal_description prism
_exptl_crystal_F_000 600
_exptl_crystal_size_max 0.58
_exptl_crystal_size_mid 0.31
_exptl_crystal_size_min 0.12
_refine_diff_density_max 0.213
_refine_diff_density_min -0.298
_refine_ls_extinction_coef 0.0105(19)
_refine_ls_extinction_expression Fc^*^=kFc[1+0.001xFc^2^\l^3^/sin(2\q)]^-1/4^
_refine_ls_extinction_method SHELXL97
_refine_ls_goodness_of_fit_ref 1.025
_refine_ls_hydrogen_treatment mixed
_refine_ls_matrix_type full
_refine_ls_number_parameters 195
_refine_ls_number_reflns 2462
_refine_ls_number_restraints 0
_refine_ls_restrained_S_all 1.025
_refine_ls_R_factor_all 0.0668
_refine_ls_R_factor_gt 0.0430
_refine_ls_shift/su_max 0.000
_refine_ls_shift/su_mean 0.000
_refine_ls_structure_factor_coef Fsqd
_refine_ls_weighting_details 'calc w=1/[\s^2^(Fo^2^)+(0.0486P)^2^+0.2157P] where P=(Fo^2^+2Fc^2^)/3'
_refine_ls_weighting_scheme calc
_refine_ls_wR_factor_gt 0.1021
_refine_ls_wR_factor_ref 0.1129
_reflns_number_gt 1750
_reflns_number_total 2462
_reflns_threshold_expression I>2\s(I)
_cod_data_source_file sj2103.cif
_cod_data_source_block I
_cod_original_sg_symbol_H-M 'P 21/c'
_cod_database_code 2210384
_cod_database_fobs_code 2210384

loop_
_symmetry_equiv_pos_as_xyz
'x, y, z'
'-x, y+1/2, -z+1/2'
'-x, -y, -z'
'x, -y-1/2, z-1/2'

loop_
_atom_site_type_symbol
_atom_site_label
_atom_site_fract_x
_atom_site_fract_y
_atom_site_fract_z
_atom_site_U_iso_or_equiv
_atom_site_adp_type
_atom_site_calc_flag
_atom_site_refinement_flags
_atom_site_occupancy
C C1 0.5424(2) 0.2231(3) 0.33628(11) 0.0507(5) Uani d . 1
C C2 0.5873(2) 0.4017(3) 0.35845(11) 0.0469(5) Uani d . 1
C C3 0.5299(2) 0.5220(3) 0.40051(12) 0.0567(6) Uani d . 1
H H3 0.4527 0.4942 0.4210 0.068 Uiso calc R 1
C C4 0.5908(3) 0.6839(3) 0.41089(13) 0.0646(6) Uani d . 1
H H4 0.5540 0.7675 0.4387 0.078 Uiso calc R 1
C C5 0.7063(3) 0.7246(3) 0.38063(13) 0.0617(6) Uani d . 1
H H5 0.7451 0.8355 0.3880 0.074 Uiso calc R 1
C C6 0.7653(3) 0.6029(3) 0.33955(12) 0.0526(5) Uani d . 1
H H6 0.8433 0.6299 0.3196 0.063 Uiso calc R 1
C C7 0.7037(2) 0.4404(2) 0.32954(11) 0.0446(5) Uani d . 1
C C8 0.7454(2) 0.2817(2) 0.29103(11) 0.0457(5) Uani d . 1
H H8 0.8376 0.2393 0.3239 0.055 Uiso calc R 1
C C9 0.8040(2) 0.1739(2) 0.17147(11) 0.0431(4) Uani d . 1
C C10 0.8268(2) 0.1994(2) 0.09560(10) 0.0423(4) Uani d . 1
C C11 0.8643(2) 0.0612(2) 0.05451(11) 0.0482(5) Uani d . 1
H H11 0.8756 0.0788 0.0036 0.058 Uiso calc R 1
C C12 0.8852(2) -0.1016(3) 0.08743(12) 0.0518(5) Uani d . 1
H H12 0.9096 -0.1936 0.0590 0.062 Uiso calc R 1
C C13 0.8695(2) -0.1264(3) 0.16288(12) 0.0536(5) Uani d . 1
H H13 0.8864 -0.2353 0.1863 0.064 Uiso calc R 1
C C14 0.8291(2) 0.0080(3) 0.20431(12) 0.0509(5) Uani d . 1
H H14 0.8183 -0.0120 0.2552 0.061 Uiso calc R 1
C C15 0.8163(3) 0.3735(3) 0.05909(12) 0.0548(5) Uani d . 1
N N1 0.7575(2) 0.3078(2) 0.21261(9) 0.0470(4) Uani d . 1
O O1 0.44588(19) 0.1394(2) 0.34948(10) 0.0699(5) Uani d . 1
O O2 0.63214(16) 0.15582(17) 0.29525(8) 0.0534(4) Uani d . 1
F F1 0.6923(2) 0.4511(2) 0.05127(11) 0.1048(7) Uani d . 1
F F2 0.9138(2) 0.48203(19) 0.10258(10) 0.1058(7) Uani d . 1
F F3 0.84048(19) 0.37478(17) -0.01280(8) 0.0813(5) Uani d . 1
H H1 0.705(2) 0.392(3) 0.1843(13) 0.058(6) Uiso d . 1

loop_
_atom_site_aniso_label
_atom_site_aniso_U_11
_atom_site_aniso_U_22
_atom_site_aniso_U_33
_atom_site_aniso_U_12
_atom_site_aniso_U_13
_atom_site_aniso_U_23
C1 0.0580(13) 0.0559(12) 0.0398(10) -0.0032(10) 0.0155(9) 0.0003(8)
C2 0.0514(12) 0.0539(11) 0.0350(10) 0.0038(9) 0.0105(9) -0.0004(8)
C3 0.0577(13) 0.0704(14) 0.0423(11) 0.0109(11) 0.0134(9) -0.0047(10)
C4 0.0783(17) 0.0606(14) 0.0540(13) 0.0184(12) 0.0154(12) -0.0120(10)
C5 0.0835(18) 0.0446(12) 0.0533(13) 0.0036(11) 0.0111(12) -0.0054(9)
C6 0.0663(14) 0.0477(11) 0.0445(11) -0.0011(10) 0.0158(10) 0.0003(8)
C7 0.0549(12) 0.0455(10) 0.0335(9) 0.0033(9) 0.0116(8) 0.0000(8)
C8 0.0557(12) 0.0447(10) 0.0398(10) -0.0012(9) 0.0178(9) -0.0014(8)
C9 0.0488(11) 0.0418(10) 0.0406(10) 0.0004(8) 0.0152(8) -0.0022(8)
C10 0.0490(11) 0.0403(10) 0.0397(10) -0.0006(8) 0.0152(8) -0.0011(7)
C11 0.0581(12) 0.0478(11) 0.0423(10) -0.0007(9) 0.0195(9) -0.0017(8)
C12 0.0634(13) 0.0422(11) 0.0531(12) 0.0026(9) 0.0213(10) -0.0062(9)
C13 0.0672(14) 0.0402(11) 0.0563(13) 0.0056(10) 0.0212(11) 0.0055(9)
C14 0.0683(14) 0.0459(11) 0.0425(10) 0.0054(10) 0.0213(10) 0.0038(8)
C15 0.0799(16) 0.0446(11) 0.0477(12) 0.0037(11) 0.0305(11) 0.0014(9)
N1 0.0640(11) 0.0420(9) 0.0386(9) 0.0070(8) 0.0199(8) 0.0008(7)
O1 0.0754(11) 0.0727(11) 0.0700(10) -0.0182(9) 0.0341(9) -0.0040(8)
O2 0.0691(10) 0.0462(8) 0.0511(8) -0.0064(7) 0.0269(7) -0.0055(6)
F1 0.1266(15) 0.0901(12) 0.1220(13) 0.0594(11) 0.0759(12) 0.0575(10)
F2 0.1724(19) 0.0542(9) 0.0868(11) -0.0403(10) 0.0264(11) -0.0017(7)
F3 0.1418(15) 0.0597(8) 0.0597(8) 0.0120(8) 0.0573(9) 0.0128(6)

loop_
_atom_type_symbol
_atom_type_description
_atom_type_scat_dispersion_real
_atom_type_scat_dispersion_imag
_atom_type_scat_source
C C 0.0033 0.0016 'International Tables Vol C Tables 4.2.6.8 and 6.1.1.4'
H H 0.0000 0.0000 'International Tables Vol C Tables 4.2.6.8 and 6.1.1.4'
N N 0.0061 0.0033 'International Tables Vol C Tables 4.2.6.8 and 6.1.1.4'
O O 0.0106 0.0060 'International Tables Vol C Tables 4.2.6.8 and 6.1.1.4'
F F 0.0171 0.0103 'International Tables Vol C Tables 4.2.6.8 and 6.1.1.4'

loop_
_geom_angle_atom_site_label_1
_geom_angle_atom_site_label_2
_geom_angle_atom_site_label_3
_geom_angle
_geom_angle_publ_flag
O1 C1 O2 121.63(19) y
O1 C1 C2 130.2(2) y
O2 C1 C2 108.19(17) ?
C7 C2 C3 121.5(2) ?
C7 C2 C1 108.75(17) ?
C3 C2 C1 129.7(2) ?
C4 C3 C2 117.7(2) ?
C4 C3 H3 121.1 ?
C2 C3 H3 121.1 ?
C3 C4 C5 121.0(2) ?
C3 C4 H4 119.5 ?
C5 C4 H4 119.5 ?
C4 C5 C6 121.3(2) ?
C4 C5 H5 119.4 ?
C6 C5 H5 119.4 ?
C7 C6 C5 117.4(2) ?
C7 C6 H6 121.3 ?
C5 C6 H6 121.3 ?
C2 C7 C6 121.09(18) ?
C2 C7 C8 108.91(17) ?
C6 C7 C8 129.99(19) ?
N1 C8 O2 112.91(15) y
N1 C8 C7 114.40(16) ?
O2 C8 C7 103.19(15) ?
N1 C8 H8 108.7 ?
O2 C8 H8 108.7 ?
C7 C8 H8 108.7 ?
N1 C9 C14 120.97(17) ?
N1 C9 C10 121.74(16) ?
C14 C9 C10 117.29(17) ?
C11 C10 C9 120.10(17) ?
C11 C10 C15 118.56(17) ?
C9 C10 C15 121.31(16) ?
C12 C11 C10 121.37(18) ?
C12 C11 H11 119.3 ?
C10 C11 H11 119.3 ?
C13 C12 C11 119.04(18) ?
C13 C12 H12 120.5 ?
C11 C12 H12 120.5 ?
C12 C13 C14 120.74(19) ?
C12 C13 H13 119.6 ?
C14 C13 H13 119.6 ?
C13 C14 C9 121.35(18) ?
C13 C14 H14 119.3 ?
C9 C14 H14 119.3 ?
F1 C15 F3 106.09(19) ?
F1 C15 F2 105.08(19) ?
F3 C15 F2 104.91(19) ?
F1 C15 C10 114.77(19) ?
F3 C15 C10 113.61(16) ?
F2 C15 C10 111.54(18) ?
C9 N1 C8 120.45(16) ?
C9 N1 H1 117.9(14) ?
C8 N1 H1 117.6(14) ?
C1 O2 C8 110.73(14) ?

loop_
_geom_bond_atom_site_label_1
_geom_bond_atom_site_label_2
_geom_bond_distance
_geom_bond_publ_flag
C1 O1 1.202(2) y
C1 O2 1.359(2) y
C1 C2 1.467(3) ?
C2 C7 1.376(3) y
C2 C3 1.384(3) ?
C3 C4 1.372(3) ?
C3 H3 0.9300 ?
C4 C5 1.386(3) ?
C4 H4 0.9300 ?
C5 C6 1.388(3) ?
C5 H5 0.9300 ?
C6 C7 1.380(3) ?
C6 H6 0.9300 ?
C7 C8 1.500(3) ?
C8 N1 1.412(2) ?
C8 O2 1.478(2) ?
C8 H8 0.9800 ?
C9 N1 1.396(2) y
C9 C14 1.398(3) ?
C9 C10 1.406(3) ?
C10 C11 1.384(3) ?
C10 C15 1.479(3) ?
C11 C12 1.374(3) ?
C11 H11 0.9300 ?
C12 C13 1.372(3) ?
C12 H12 0.9300 ?
C13 C14 1.376(3) ?
C13 H13 0.9300 ?
C14 H14 0.9300 ?
C15 F1 1.311(3) ?
C15 F3 1.330(2) ?
C15 F2 1.337(3) ?
N1 H1 0.89(2) ?

loop_
_geom_hbond_atom_site_label_D
_geom_hbond_atom_site_label_H
_geom_hbond_atom_site_label_A
_geom_hbond_site_symmetry_A
_geom_hbond_distance_DH
_geom_hbond_distance_HA
_geom_hbond_distance_DA
_geom_hbond_angle_DHA
N1 H1 F1 . 0.89(2) 2.33(2) 2.927(2) 124.9(18)
C14 H14 O2 . 0.93 2.46 2.994(3) 117
N1 H1 O1 2_655 0.89(2) 2.38(2) 3.235(2) 160.9(19)

loop_
_geom_torsion_atom_site_label_1
_geom_torsion_atom_site_label_2
_geom_torsion_atom_site_label_3
_geom_torsion_atom_site_label_4
_geom_torsion
O1 C1 C2 C7 -179.8(2)
O2 C1 C2 C7 0.6(2)
O1 C1 C2 C3 -0.2(4)
O2 C1 C2 C3 -179.83(19)
C7 C2 C3 C4 1.6(3)
C1 C2 C3 C4 -178.0(2)
C2 C3 C4 C5 -0.4(3)
C3 C4 C5 C6 -0.7(3)
C4 C5 C6 C7 0.5(3)
C3 C2 C7 C6 -1.8(3)
C1 C2 C7 C6 177.82(18)
C3 C2 C7 C8 176.86(18)
C1 C2 C7 C8 -3.5(2)
C5 C6 C7 C2 0.7(3)
C5 C6 C7 C8 -177.63(19)
C2 C7 C8 N1 127.92(19)
C6 C7 C8 N1 -53.6(3)
C2 C7 C8 O2 4.9(2)
C6 C7 C8 O2 -176.62(19)
N1 C9 C10 C11 -175.98(19)
C14 C9 C10 C11 3.7(3)
N1 C9 C10 C15 6.0(3)
C14 C9 C10 C15 -174.3(2)
C9 C10 C11 C12 -2.4(3)
C15 C10 C11 C12 175.6(2)
C10 C11 C12 C13 -0.5(3)
C11 C12 C13 C14 2.0(3)
C12 C13 C14 C9 -0.6(3)
N1 C9 C14 C13 177.4(2)
C10 C9 C14 C13 -2.3(3)
C11 C10 C15 F1 124.5(2)
C9 C10 C15 F1 -57.5(3)
C11 C10 C15 F3 2.2(3)
C9 C10 C15 F3 -179.81(19)
C11 C10 C15 F2 -116.2(2)
C9 C10 C15 F2 61.9(3)
C14 C9 N1 C8 4.9(3)
C10 C9 N1 C8 -175.43(19)
O2 C8 N1 C9 -66.3(2)
C7 C8 N1 C9 176.12(18)
O1 C1 O2 C8 -177.00(19)
C2 C1 O2 C8 2.7(2)
N1 C8 O2 C1 -128.62(18)
C7 C8 O2 C1 -4.6(2)

loop_
_cod_related_entry_id
_cod_related_entry_database
_cod_related_entry_code
1 ChemSpider 2404875
